data_7229206
loop_
_publ_author_name
'Pereira, Jorge F. B.'
'Barber, Patrick S.'
'Kelley, Steven Paul'
'Berton, Paula'
'Rogers, Robin D.'

_publ_section_title
;
 Double Salt Ionic Liquids Based on 1-Ethyl-3-Methylimidazolium Acetate
 and Hydroxyl-Functionalized Ammonium Acetates: Strong Effects of Weak
 Interactions
;
_journal_name_full 'Phys. Chem. Chem. Phys.'
_journal_paper_doi 10.1039/C7CP05710E
_journal_year 2017
_chemical_formula_sum 'C4 H11 N O3'
_chemical_formula_weight 121.14
_chemical_name_systematic
; 
 ? 
;
_space_group_crystal_system monoclinic
_space_group_IT_number 14
_space_group_name_Hall '-P 2yn'
_space_group_name_H-M_alt 'P 1 21/n 1'
_symmetry_space_group_name_Hall '-P 2yn'
_symmetry_space_group_name_H-M 'P 1 21/n 1'
_atom_sites_solution_hydrogens difmap
_atom_sites_solution_primary direct
_atom_sites_solution_secondary difmap
_audit_creation_method SHELXL-2014/7
_audit_update_record
;
2017-08-21 deposited with the CCDC.
2017-09-18 downloaded from the CCDC.
;
_cell_angle_alpha 90
_cell_angle_beta 104.806(2)
_cell_angle_gamma 90
_cell_formula_units_Z 4
_cell_length_a 7.6326(3)
_cell_length_b 9.1273(3)
_cell_length_c 9.7984(3)
_cell_measurement_reflns_used 9977
_cell_measurement_temperature 100(2)
_cell_measurement_theta_max 34.91
_cell_measurement_theta_min 2.76
_cell_volume 659.94(4)
_computing_cell_refinement 'Bruker SAINT'
_computing_data_collection 'Bruker APEX2'
_computing_data_reduction 'Bruker SAINT'
_computing_molecular_graphics 'Bruker SHELXTL'
_computing_publication_material 'Bruker SHELXTL'
_computing_structure_refinement 'SHELXL-2014/7 (Sheldrick, 2014)'
_computing_structure_solution 'SHELXS-97 (Sheldrick, 2008)'
_diffrn_ambient_temperature 100(2)
_diffrn_measured_fraction_theta_full 0.999
_diffrn_measured_fraction_theta_max 0.998
_diffrn_measurement_device_type 'Bruker APEX-II CCD'
_diffrn_measurement_method '\f and \w scans'
_diffrn_radiation_type MoK\a
_diffrn_radiation_wavelength 0.71073
_diffrn_reflns_av_R_equivalents 0.0347
_diffrn_reflns_av_unetI/netI 0.0167
_diffrn_reflns_Laue_measured_fraction_full 0.999
_diffrn_reflns_Laue_measured_fraction_max 0.998
_diffrn_reflns_limit_h_max 12
_diffrn_reflns_limit_h_min -12
_diffrn_reflns_limit_k_max 14
_diffrn_reflns_limit_k_min -14
_diffrn_reflns_limit_l_max 15
_diffrn_reflns_limit_l_min -15
_diffrn_reflns_number 31946
_diffrn_reflns_point_group_measured_fraction_full 0.999
_diffrn_reflns_point_group_measured_fraction_max 0.998
_diffrn_reflns_theta_full 25.242
_diffrn_reflns_theta_max 34.981
_diffrn_reflns_theta_min 3.035
_exptl_absorpt_coefficient_mu 0.103
_exptl_absorpt_correction_T_max 0.7469
_exptl_absorpt_correction_T_min 0.6484
_exptl_absorpt_correction_type multi-scan
_exptl_absorpt_process_details 'Bruker AXScale'
_exptl_crystal_colour colourless
_exptl_crystal_density_diffrn 1.219
_exptl_crystal_density_method 'not measured'
_exptl_crystal_description Irregular
_exptl_crystal_F_000 264
_exptl_crystal_size_max 0.260
_exptl_crystal_size_mid 0.180
_exptl_crystal_size_min 0.100
_refine_diff_density_max 0.415
_refine_diff_density_min -0.326
_refine_diff_density_rms 0.049
_refine_ls_extinction_method none
_refine_ls_goodness_of_fit_ref 1.000
_refine_ls_hydrogen_treatment refxyz
_refine_ls_matrix_type full
_refine_ls_number_parameters 106
_refine_ls_number_reflns 2896
_refine_ls_number_restraints 0
_refine_ls_restrained_S_all 1.000
_refine_ls_R_factor_all 0.0458
_refine_ls_R_factor_gt 0.0390
_refine_ls_shift/su_max 0.000
_refine_ls_shift/su_mean 0.000
_refine_ls_structure_factor_coef Fsqd
_refine_ls_weighting_details 'w=1/[\s^2^(Fo^2^)+(0.0736P)^2^+0.0821P] where P=(Fo^2^+2Fc^2^)/3'
_refine_ls_weighting_scheme calc
_refine_ls_wR_factor_gt 0.1123
_refine_ls_wR_factor_ref 0.1183
_reflns_Friedel_coverage 0.000
_reflns_number_gt 2463
_reflns_number_total 2896
_reflns_threshold_expression 'I > 2\s(I)'
_cod_data_source_file c7cp05710e2.cif
_cod_data_source_block NH3EtOH-OAc
_cod_database_code 7229206
_shelx_shelxl_version_number 2014/7
_shelx_space_group_comment
; 
The symmetry employed for this shelxl refinement is uniquely defined 
by the following loop, which should always be used as a source of 
symmetry information in preference to the above space-group names. 
They are only intended as comments. 
;
_shelx_estimated_absorpt_t_min 0.974
_shelx_estimated_absorpt_t_max 0.990

loop_
_space_group_symop_operation_xyz
'x, y, z'
'-x+1/2, y+1/2, -z+1/2'
'-x, -y, -z'
'x-1/2, -y-1/2, z-1/2'

loop_
_atom_site_label
_atom_site_type_symbol
_atom_site_fract_x
_atom_site_fract_y
_atom_site_fract_z
_atom_site_U_iso_or_equiv
_atom_site_adp_type
_atom_site_occupancy
_atom_site_site_symmetry_order
_atom_site_calc_flag
_atom_site_refinement_flags_adp
O1 O 0.16745(9) 0.34666(7) 0.62546(6) 0.03201(14) Uani 1 1 d .
H1C H 0.1450(19) 0.3268(14) 0.5302(15) 0.048 Uiso 1 1 d U
O2 O 0.36031(8) 0.15305(7) 0.38873(5) 0.02907(13) Uani 1 1 d .
O3 O 0.10688(7) 0.28383(6) 0.34850(5) 0.02507(12) Uani 1 1 d .
N1 N 0.13024(7) 0.53883(6) 0.84548(6) 0.01934(11) Uani 1 1 d .
H1D H 0.1467(15) 0.5793(13) 0.9337(12) 0.029 Uiso 1 1 d U
H1E H 0.0559(15) 0.4598(13) 0.8430(12) 0.029 Uiso 1 1 d U
H1F H 0.0639(15) 0.6006(13) 0.7819(12) 0.029 Uiso 1 1 d U
C1 C 0.30604(9) 0.50169(8) 0.81534(8) 0.02581(14) Uani 1 1 d .
H1A H 0.3564(15) 0.4168(13) 0.8699(12) 0.031 Uiso 1 1 d U
H1B H 0.3852(15) 0.5823(12) 0.8442(12) 0.031 Uiso 1 1 d U
C2 C 0.28033(10) 0.47059(8) 0.66031(8) 0.02662(14) Uani 1 1 d .
H2A H 0.2238(16) 0.5591(12) 0.6029(12) 0.032 Uiso 1 1 d U
H2B H 0.4005(15) 0.4485(13) 0.6448(12) 0.032 Uiso 1 1 d U
C3 C 0.23797(8) 0.22836(7) 0.30985(6) 0.01887(12) Uani 1 1 d .
C4 C 0.24839(11) 0.25768(11) 0.16008(7) 0.03288(18) Uani 1 1 d .
H4A H 0.3554(19) 0.2076(17) 0.1440(14) 0.049 Uiso 1 1 d U
H4B H 0.1407(18) 0.2279(17) 0.0971(15) 0.049 Uiso 1 1 d U
H4C H 0.2626(18) 0.3727(17) 0.1476(15) 0.049 Uiso 1 1 d U

loop_
_atom_site_aniso_label
_atom_site_aniso_U_11
_atom_site_aniso_U_22
_atom_site_aniso_U_33
_atom_site_aniso_U_23
_atom_site_aniso_U_13
_atom_site_aniso_U_12
O1 0.0449(3) 0.0323(3) 0.0221(2) -0.00665(18) 0.0144(2) -0.0099(2)
O2 0.0310(3) 0.0362(3) 0.0204(2) 0.00753(18) 0.00708(19) 0.0150(2)
O3 0.0217(2) 0.0355(3) 0.0182(2) 0.00081(16) 0.00554(16) 0.00752(17)
N1 0.0193(2) 0.0203(2) 0.0177(2) -0.00143(16) 0.00351(16) -0.00038(17)
C1 0.0192(3) 0.0281(3) 0.0288(3) -0.0060(2) 0.0038(2) 0.0030(2)
C2 0.0286(3) 0.0256(3) 0.0298(3) -0.0007(2) 0.0150(3) -0.0005(2)
C3 0.0193(2) 0.0217(3) 0.0150(2) -0.00004(17) 0.00326(18) 0.00110(18)
C4 0.0267(3) 0.0551(5) 0.0182(3) 0.0080(3) 0.0082(2) 0.0119(3)

loop_
_atom_type_symbol
_atom_type_description
_atom_type_scat_dispersion_real
_atom_type_scat_dispersion_imag
_atom_type_scat_source
C C 0.0033 0.0016 'International Tables Vol C Tables 4.2.6.8 and 6.1.1.4'
H H 0.0000 0.0000 'International Tables Vol C Tables 4.2.6.8 and 6.1.1.4'
N N 0.0061 0.0033 'International Tables Vol C Tables 4.2.6.8 and 6.1.1.4'
O O 0.0106 0.0060 'International Tables Vol C Tables 4.2.6.8 and 6.1.1.4'

loop_
_geom_angle_atom_site_label_1
_geom_angle_atom_site_label_2
_geom_angle_atom_site_label_3
_geom_angle
N1 C1 C2 110.59(5)
O1 C2 C1 108.00(6)
O2 C3 O3 123.85(6)
O2 C3 C4 118.63(6)
O3 C3 C4 117.50(6)

loop_
_geom_bond_atom_site_label_1
_geom_bond_atom_site_label_2
_geom_bond_distance
O1 C2 1.4100(9)
O2 C3 1.2542(7)
O3 C3 1.2628(8)
N1 C1 1.4850(9)
C1 C2 1.5080(10)
C3 C4 1.5136(9)
